data_7700935
loop_
_publ_author_name
'Song, Tingting'
'He, Jianghao'
'Liang, Liwei'
'Liu, Ning'
'Li, Feng'
'Tong, Xiaobo'
'Mu, Xiaoyue'
'Mu, Ying'

_publ_section_title
;
 Titanium and zirconium complexes bearing new tridentate [OSO]
 bisphenolato-based ligands: synthesis, characterization and catalytic
 properties for alkene polymerization.
;
_journal_issue 36
_journal_name_full 'Dalton transactions (Cambridge, England : 2003)'
_journal_page_first 13719
_journal_page_last 13731
_journal_paper_doi 10.1039/c9dt03225h
_journal_volume 48
_journal_year 2019
_chemical_formula_moiety 'C30 H44 Cl3 O2 S Ti, C6 H16 N, C H2 Cl2'
_chemical_formula_sum 'C37 H62 Cl5 N O2 S Ti'
_chemical_formula_weight 810.08
_space_group_crystal_system monoclinic
_space_group_IT_number 14
_space_group_name_Hall '-P 2ybc'
_space_group_name_H-M_alt 'P 1 21/c 1'
_symmetry_space_group_name_Hall '-P 2ybc'
_symmetry_space_group_name_H-M 'P 1 21/c 1'
_atom_sites_solution_hydrogens mixed
_audit_creation_date 2019-08-08
_audit_creation_method
;
Olex2 1.2
(compiled 2018.05.29 svn.r3508 for OlexSys, GUI svn.r5506)
;
_audit_update_record
;
2019-08-08 deposited with the CCDC.    2019-08-26 downloaded from the CCDC.
;
_cell_angle_alpha 90
_cell_angle_beta 107.126(3)
_cell_angle_gamma 90
_cell_formula_units_Z 4
_cell_length_a 15.5858(11)
_cell_length_b 18.7525(11)
_cell_length_c 17.3122(12)
_cell_measurement_reflns_used 9747
_cell_measurement_temperature 173
_cell_measurement_theta_max 25.04
_cell_measurement_theta_min 2.36
_cell_volume 4835.5(6)
_computing_cell_refinement 'SAINT V8.38A (?, 2016)'
_computing_data_reduction 'SAINT V8.38A (?, 2016)'
_computing_molecular_graphics 'Olex2 (Dolomanov et al., 2009)'
_computing_publication_material 'Olex2 (Dolomanov et al., 2009)'
_computing_structure_refinement 'ShelXL (Sheldrick, 2015)'
_diffrn_ambient_temperature 173.0
_diffrn_measured_fraction_theta_full 0.994
_diffrn_measured_fraction_theta_max 0.994
_diffrn_measurement_device_type 'CCD area detector'
_diffrn_measurement_method 'phi and omega scans'
_diffrn_radiation_monochromator graphite
_diffrn_radiation_type MoK\a
_diffrn_radiation_wavelength 0.71073
_diffrn_reflns_av_R_equivalents 0.0673
_diffrn_reflns_av_unetI/netI 0.0339
_diffrn_reflns_Laue_measured_fraction_full 0.994
_diffrn_reflns_Laue_measured_fraction_max 0.994
_diffrn_reflns_limit_h_max 18
_diffrn_reflns_limit_h_min -18
_diffrn_reflns_limit_k_max 22
_diffrn_reflns_limit_k_min -22
_diffrn_reflns_limit_l_max 20
_diffrn_reflns_limit_l_min -20
_diffrn_reflns_number 72041
_diffrn_reflns_point_group_measured_fraction_full 0.994
_diffrn_reflns_point_group_measured_fraction_max 0.994
_diffrn_reflns_theta_full 25.093
_diffrn_reflns_theta_max 25.093
_diffrn_reflns_theta_min 2.439
_exptl_absorpt_coefficient_mu 0.524
_exptl_absorpt_correction_type none
_exptl_crystal_density_diffrn 1.113
_exptl_crystal_description block
_exptl_crystal_F_000 1720
_refine_diff_density_max 0.865
_refine_diff_density_min -0.784
_refine_diff_density_rms 0.075
_refine_ls_extinction_method none
_refine_ls_goodness_of_fit_ref 1.057
_refine_ls_hydrogen_treatment mixed
_refine_ls_matrix_type full
_refine_ls_number_parameters 443
_refine_ls_number_reflns 8565
_refine_ls_number_restraints 0
_refine_ls_restrained_S_all 1.057
_refine_ls_R_factor_all 0.0763
_refine_ls_R_factor_gt 0.0565
_refine_ls_shift/su_max 0.001
_refine_ls_shift/su_mean 0.000
_refine_ls_structure_factor_coef Fsqd
_refine_ls_weighting_details 'w=1/[\s^2^(Fo^2^)+(0.0317P)^2^+14.6507P] where P=(Fo^2^+2Fc^2^)/3'
_refine_ls_weighting_scheme calc
_refine_ls_wR_factor_gt 0.1187
_refine_ls_wR_factor_ref 0.1350
_reflns_Friedel_coverage 0.000
_reflns_number_gt 6843
_reflns_number_total 8565
_reflns_threshold_expression 'I > 2\s(I)'
_cod_data_source_file c9dt03225h2.cif
_cod_data_source_block stt_sq
_cod_depositor_comments 'Adding full bibliography for 7700933--7700935.cif.'
_cod_database_code 7700935
_shelx_shelxl_version_number 2014/7
_shelx_space_group_comment
;
The symmetry employed for this shelxl refinement is uniquely defined
by the following loop, which should always be used as a source of
symmetry information in preference to the above space-group names.
They are only intended as comments.
;
_olex2_refinement_description
;
1. Fixed Uiso
 At 1.2 times of:
  All C(H) groups, All C(H,H) groups
 At 1.5 times of:
  All C(H,H,H) groups
2.a Secondary CH2 refined with riding coordinates:
 C8(H8A,H8B), C7(H7A,H7B), C35(H35A,H35B), C33(H33A,H33B), C31(H31A,H31B),
 C37(H37A,H37B)
2.b Aromatic/amide H refined with riding coordinates:
 C10(H10), C5(H5), C3(H3), C12(H12)
2.c Idealised Me refined as rotating group:
 C29(H29A,H29B,H29C), C28(H28A,H28B,H28C), C30(H30A,H30B,H30C), C25(H25A,H25B,
 H25C), C20(H20A,H20B,H20C), C34(H34A,H34B,H34C), C36(H36A,H36B,H36C), C22(H22A,
 H22B,H22C), C32(H32A,H32B,H32C), C24(H24A,H24B,H24C), C26(H26A,H26B,H26C),
 C21(H21A,H21B,H21C), C18(H18A,H18B,H18C), C16(H16A,H16B,H16C), C17(H17A,H17B,
 H17C)
;
_olex2_submission_special_instructions 'No special instructions were received'

loop_
_space_group_symop_operation_xyz
'x, y, z'
'-x, y+1/2, -z+1/2'
'-x, -y, -z'
'x, -y-1/2, z-1/2'

loop_
_atom_site_label
_atom_site_type_symbol
_atom_site_fract_x
_atom_site_fract_y
_atom_site_fract_z
_atom_site_U_iso_or_equiv
_atom_site_adp_type
_atom_site_occupancy
_atom_site_site_symmetry_order
_atom_site_calc_flag
_atom_site_refinement_flags_posn
Ti1 Ti 0.92632(4) 0.93769(3) 0.21689(3) 0.01974(14) Uani 1 1 d .
S1 S 0.88783(5) 0.82012(4) 0.13615(5) 0.02166(18) Uani 1 1 d .
Cl1 Cl 0.97231(6) 0.97123(4) 0.09889(5) 0.02910(19) Uani 1 1 d .
Cl2 Cl 0.96060(6) 1.04548(4) 0.28273(5) 0.02958(19) Uani 1 1 d .
Cl3 Cl 0.77950(6) 0.97219(5) 0.13785(5) 0.0329(2) Uani 1 1 d .
O2 O 0.87670(14) 0.89113(11) 0.28518(13) 0.0221(5) Uani 1 1 d .
O1 O 1.03724(14) 0.89622(11) 0.25674(13) 0.0221(5) Uani 1 1 d .
C2 C 0.8189(2) 0.83379(16) 0.38185(18) 0.0188(6) Uani 1 1 d .
C10 C 1.1203(2) 0.73220(17) 0.19282(19) 0.0231(7) Uani 1 1 d .
H10 H 1.0969 0.6875 0.1703 0.028 Uiso 1 1 calc R
C5 C 0.7291(2) 0.73690(17) 0.26158(19) 0.0228(7) Uani 1 1 d .
H5 H 0.7010 0.7028 0.2215 0.027 Uiso 1 1 calc R
C29 C 0.8348(3) 0.96218(18) 0.4263(2) 0.0337(8) Uani 1 1 d .
H29A H 0.7698 0.9643 0.4178 0.051 Uiso 1 1 calc GR
H29B H 0.8480 0.9761 0.3765 0.051 Uiso 1 1 calc GR
H29C H 0.8651 0.9948 0.4700 0.051 Uiso 1 1 calc GR
C9 C 1.0635(2) 0.78199(16) 0.21132(17) 0.0194(6) Uani 1 1 d .
C8 C 0.9683(2) 0.76186(17) 0.20500(19) 0.0229(7) Uani 1 1 d .
H8A H 0.9594 0.7645 0.2592 0.028 Uiso 1 1 calc R
H8B H 0.9574 0.7120 0.1858 0.028 Uiso 1 1 calc R
C11 C 1.2116(2) 0.74695(17) 0.20694(19) 0.0226(7) Uani 1 1 d .
C6 C 0.7820(2) 0.79010(17) 0.24237(18) 0.0204(6) Uani 1 1 d .
C28 C 0.9702(2) 0.8811(2) 0.4629(2) 0.0380(9) Uani 1 1 d .
H28A H 1.0010 0.9144 0.5056 0.057 Uiso 1 1 calc GR
H28B H 0.9838 0.8935 0.4127 0.057 Uiso 1 1 calc GR
H28C H 0.9909 0.8324 0.4789 0.057 Uiso 1 1 calc GR
C27 C 0.8682(2) 0.88569(17) 0.44927(19) 0.0251(7) Uani 1 1 d .
C3 C 0.7626(2) 0.78078(17) 0.39572(19) 0.0237(7) Uani 1 1 d .
H3 H 0.7552 0.7775 0.4482 0.028 Uiso 1 1 calc R
C4 C 0.7163(2) 0.73221(17) 0.3370(2) 0.0237(7) Uani 1 1 d .
C14 C 1.0966(2) 0.84887(16) 0.24214(18) 0.0200(6) Uani 1 1 d .
C1 C 0.8261(2) 0.83859(16) 0.30263(18) 0.0189(6) Uani 1 1 d .
C7 C 0.7837(2) 0.79379(18) 0.15578(19) 0.0252(7) Uani 1 1 d .
H7A H 0.7363 0.8276 0.1268 0.030 Uiso 1 1 calc R
H7B H 0.7667 0.7462 0.1312 0.030 Uiso 1 1 calc R
C19 C 1.2759(2) 0.69036(19) 0.1907(2) 0.0308(8) Uani 1 1 d .
C30 C 0.8507(3) 0.8684(2) 0.5296(2) 0.0398(10) Uani 1 1 d .
H30A H 0.7863 0.8723 0.5233 0.060 Uiso 1 1 calc GR
H30B H 0.8837 0.9021 0.5711 0.060 Uiso 1 1 calc GR
H30C H 0.8709 0.8197 0.5460 0.060 Uiso 1 1 calc GR
C23 C 0.6543(2) 0.67664(19) 0.3582(2) 0.0334(8) Uani 1 1 d .
C25 C 0.6054(3) 0.6315(2) 0.2856(3) 0.0516(12) Uani 1 1 d .
H25A H 0.5654 0.5979 0.3013 0.077 Uiso 1 1 calc GR
H25B H 0.6493 0.6051 0.2663 0.077 Uiso 1 1 calc GR
H25C H 0.5700 0.6626 0.2423 0.077 Uiso 1 1 calc GR
C20 C 1.3549(3) 0.7249(2) 0.1705(3) 0.0535(12) Uani 1 1 d .
H20A H 1.3326 0.7579 0.1251 0.080 Uiso 1 1 calc GR
H20B H 1.3917 0.6880 0.1557 0.080 Uiso 1 1 calc GR
H20C H 1.3914 0.7512 0.2177 0.080 Uiso 1 1 calc GR
N1 N 0.8929(2) 0.12318(17) 0.03861(18) 0.0321(7) Uani 1 1 d .
C35 C 0.8309(3) 0.1189(2) -0.0456(2) 0.0416(10) Uani 1 1 d .
H35A H 0.8622 0.0945 -0.0802 0.050 Uiso 1 1 calc R
H35B H 0.8165 0.1679 -0.0668 0.050 Uiso 1 1 calc R
C33 C 0.8509(3) 0.1533(2) 0.0993(2) 0.0370(9) Uani 1 1 d .
H33A H 0.8005 0.1221 0.1016 0.044 Uiso 1 1 calc R
H33B H 0.8959 0.1526 0.1533 0.044 Uiso 1 1 calc R
C34 C 0.8164(3) 0.2280(2) 0.0810(3) 0.0514(11) Uani 1 1 d .
H34A H 0.8652 0.2590 0.0762 0.077 Uiso 1 1 calc GR
H34B H 0.7938 0.2453 0.1247 0.077 Uiso 1 1 calc GR
H34C H 0.7677 0.2285 0.0300 0.077 Uiso 1 1 calc GR
C31 C 0.9777(3) 0.1609(2) 0.0372(3) 0.0490(11) Uani 1 1 d .
H31A H 0.9973 0.1418 -0.0082 0.059 Uiso 1 1 calc R
H31B H 0.9643 0.2122 0.0266 0.059 Uiso 1 1 calc R
C36 C 0.7452(3) 0.0803(3) -0.0516(3) 0.0552(12) Uani 1 1 d .
H36A H 0.7588 0.0335 -0.0257 0.083 Uiso 1 1 calc GR
H36B H 0.7112 0.0741 -0.1086 0.083 Uiso 1 1 calc GR
H36C H 0.7094 0.1080 -0.0243 0.083 Uiso 1 1 calc GR
C22 C 1.2280(3) 0.6439(2) 0.1183(3) 0.0585(13) Uani 1 1 d .
H22A H 1.1809 0.6160 0.1314 0.088 Uiso 1 1 calc GR
H22B H 1.2714 0.6115 0.1057 0.088 Uiso 1 1 calc GR
H22C H 1.2010 0.6743 0.0715 0.088 Uiso 1 1 calc GR
C32 C 1.0524(4) 0.1536(3) 0.1127(3) 0.0707(15) Uani 1 1 d .
H32A H 1.0350 0.1749 0.1576 0.106 Uiso 1 1 calc GR
H32B H 1.1056 0.1780 0.1067 0.106 Uiso 1 1 calc GR
H32C H 1.0661 0.1029 0.1239 0.106 Uiso 1 1 calc GR
C24 C 0.7103(4) 0.6272(3) 0.4242(3) 0.0704(16) Uani 1 1 d .
H24A H 0.7401 0.6553 0.4724 0.106 Uiso 1 1 calc GR
H24B H 0.7556 0.6030 0.4047 0.106 Uiso 1 1 calc GR
H24C H 0.6710 0.5917 0.4379 0.106 Uiso 1 1 calc GR
C26 C 0.5841(4) 0.7160(3) 0.3876(4) 0.0767(18) Uani 1 1 d .
H26A H 0.5513 0.7494 0.3458 0.115 Uiso 1 1 calc GR
H26B H 0.6139 0.7423 0.4371 0.115 Uiso 1 1 calc GR
H26C H 0.5420 0.6815 0.3987 0.115 Uiso 1 1 calc GR
C21 C 1.3089(4) 0.6439(3) 0.2655(3) 0.084(2) Uani 1 1 d .
H21A H 1.3400 0.6736 0.3119 0.125 Uiso 1 1 calc GR
H21B H 1.3503 0.6077 0.2565 0.125 Uiso 1 1 calc GR
H21C H 1.2576 0.6203 0.2765 0.125 Uiso 1 1 calc GR
C13 C 1.1885(2) 0.86519(17) 0.25985(19) 0.0221(7) Uani 1 1 d .
C12 C 1.2426(2) 0.81250(18) 0.24123(19) 0.0251(7) Uani 1 1 d .
H12 H 1.3050 0.8222 0.2528 0.030 Uiso 1 1 calc R
C15 C 1.2282(2) 0.93463(19) 0.3026(2) 0.0296(8) Uani 1 1 d .
C18 C 1.2095(3) 0.9382(2) 0.3856(2) 0.0409(9) Uani 1 1 d .
H18A H 1.1446 0.9404 0.3772 0.061 Uiso 1 1 calc GR
H18B H 1.2379 0.9809 0.4147 0.061 Uiso 1 1 calc GR
H18C H 1.2341 0.8957 0.4172 0.061 Uiso 1 1 calc GR
C16 C 1.3305(2) 0.9376(2) 0.3184(3) 0.0411(9) Uani 1 1 d .
H16A H 1.3584 0.8968 0.3519 0.062 Uiso 1 1 calc GR
H16B H 1.3539 0.9820 0.3467 0.062 Uiso 1 1 calc GR
H16C H 1.3445 0.9359 0.2669 0.062 Uiso 1 1 calc GR
C17 C 1.1888(3) 1.00033(19) 0.2524(2) 0.0380(9) Uani 1 1 d .
H17A H 1.2006 0.9978 0.2000 0.057 Uiso 1 1 calc GR
H17B H 1.2166 1.0434 0.2811 0.057 Uiso 1 1 calc GR
H17C H 1.1238 1.0019 0.2441 0.057 Uiso 1 1 calc GR
Cl5 Cl 0.55472(18) 0.96602(15) 0.2890(2) 0.1884(15) Uani 1 1 d .
Cl4 Cl 0.53768(17) 0.85937(16) 0.1593(2) 0.1971(17) Uani 1 1 d .
C37 C 0.6084(4) 0.9100(4) 0.2366(5) 0.097(2) Uani 1 1 d .
H37A H 0.6470 0.9397 0.2132 0.117 Uiso 1 1 calc R
H37B H 0.6481 0.8771 0.2760 0.117 Uiso 1 1 calc R
H1 H 0.906(2) 0.079(2) 0.054(2) 0.030(10) Uiso 1 1 d .

loop_
_atom_site_aniso_label
_atom_site_aniso_U_11
_atom_site_aniso_U_22
_atom_site_aniso_U_33
_atom_site_aniso_U_23
_atom_site_aniso_U_13
_atom_site_aniso_U_12
Ti1 0.0237(3) 0.0170(3) 0.0199(3) 0.0003(2) 0.0086(2) -0.0004(2)
S1 0.0241(4) 0.0227(4) 0.0189(4) -0.0024(3) 0.0074(3) -0.0026(3)
Cl1 0.0387(5) 0.0258(4) 0.0284(4) 0.0044(3) 0.0186(4) 0.0020(3)
Cl2 0.0382(5) 0.0192(4) 0.0331(4) -0.0047(3) 0.0132(4) -0.0022(3)
Cl3 0.0282(4) 0.0343(5) 0.0345(5) 0.0016(4) 0.0064(4) 0.0062(4)
O2 0.0270(12) 0.0195(11) 0.0218(11) -0.0038(9) 0.0100(9) -0.0058(9)
O1 0.0246(11) 0.0180(11) 0.0245(12) -0.0016(9) 0.0084(9) -0.0014(9)
C2 0.0206(15) 0.0149(15) 0.0197(15) 0.0008(12) 0.0041(12) 0.0009(12)
C10 0.0286(17) 0.0191(16) 0.0211(16) 0.0000(13) 0.0067(13) 0.0028(13)
C5 0.0180(15) 0.0222(16) 0.0261(17) -0.0027(13) 0.0032(13) -0.0016(12)
C29 0.051(2) 0.0218(18) 0.0301(19) -0.0017(15) 0.0154(17) -0.0002(16)
C9 0.0223(16) 0.0207(16) 0.0145(14) 0.0017(12) 0.0044(12) -0.0018(12)
C8 0.0243(17) 0.0198(16) 0.0245(17) 0.0002(13) 0.0069(13) -0.0016(13)
C11 0.0218(16) 0.0257(17) 0.0213(16) 0.0047(13) 0.0079(13) 0.0054(13)
C6 0.0160(15) 0.0248(17) 0.0198(16) 0.0001(13) 0.0045(12) 0.0020(12)
C28 0.031(2) 0.038(2) 0.036(2) -0.0078(17) -0.0035(16) -0.0049(16)
C27 0.0348(19) 0.0226(17) 0.0163(16) 0.0007(13) 0.0047(14) -0.0040(14)
C3 0.0306(18) 0.0212(16) 0.0208(16) 0.0027(13) 0.0097(14) -0.0002(14)
C4 0.0188(15) 0.0220(16) 0.0303(18) 0.0019(14) 0.0073(13) -0.0029(13)
C14 0.0222(16) 0.0200(16) 0.0187(15) 0.0010(12) 0.0077(13) 0.0014(12)
C1 0.0185(15) 0.0184(15) 0.0193(15) 0.0028(12) 0.0046(12) 0.0028(12)
C7 0.0221(16) 0.0288(18) 0.0231(17) -0.0054(14) 0.0044(13) -0.0040(13)
C19 0.0304(18) 0.0275(18) 0.038(2) 0.0031(15) 0.0150(16) 0.0051(15)
C30 0.068(3) 0.032(2) 0.0172(17) -0.0029(15) 0.0089(18) -0.0133(19)
C23 0.036(2) 0.032(2) 0.035(2) 0.0006(16) 0.0147(16) -0.0123(16)
C25 0.050(3) 0.052(3) 0.058(3) -0.015(2) 0.025(2) -0.029(2)
C20 0.037(2) 0.050(3) 0.083(3) -0.012(2) 0.033(2) 0.003(2)
N1 0.0434(18) 0.0231(16) 0.0306(16) 0.0030(13) 0.0122(14) 0.0064(13)
C35 0.056(3) 0.045(2) 0.0249(19) 0.0026(17) 0.0138(18) 0.012(2)
C33 0.055(2) 0.035(2) 0.0249(19) -0.0005(16) 0.0178(17) 0.0025(18)
C34 0.075(3) 0.044(2) 0.038(2) -0.0040(19) 0.022(2) 0.019(2)
C31 0.053(3) 0.044(2) 0.059(3) 0.000(2) 0.031(2) 0.001(2)
C36 0.061(3) 0.059(3) 0.038(2) -0.001(2) 0.003(2) -0.006(2)
C22 0.052(3) 0.045(3) 0.087(4) -0.029(3) 0.034(3) 0.002(2)
C32 0.061(3) 0.054(3) 0.085(4) -0.015(3) 0.003(3) -0.025(3)
C24 0.082(4) 0.054(3) 0.064(3) 0.026(3) 0.004(3) -0.032(3)
C26 0.066(3) 0.069(3) 0.123(5) -0.030(3) 0.070(4) -0.033(3)
C21 0.110(5) 0.086(4) 0.069(4) 0.040(3) 0.049(3) 0.074(4)
C13 0.0230(16) 0.0237(17) 0.0191(16) 0.0016(13) 0.0055(13) -0.0016(13)
C12 0.0222(16) 0.0301(18) 0.0226(16) 0.0038(14) 0.0060(13) 0.0002(14)
C15 0.0260(18) 0.0299(19) 0.0320(19) -0.0071(15) 0.0071(15) -0.0075(14)
C18 0.044(2) 0.044(2) 0.034(2) -0.0153(18) 0.0100(18) -0.0144(18)
C16 0.0271(19) 0.042(2) 0.052(2) -0.0138(19) 0.0090(18) -0.0126(17)
C17 0.035(2) 0.0255(19) 0.053(2) -0.0015(17) 0.0130(18) -0.0091(16)
Cl5 0.134(2) 0.159(2) 0.334(4) 0.081(3) 0.164(3) 0.0730(18)
Cl4 0.1002(16) 0.155(2) 0.261(4) 0.078(2) -0.063(2) -0.0390(16)
C37 0.043(3) 0.104(5) 0.147(6) 0.049(5) 0.031(4) 0.017(3)

loop_
_atom_type_symbol
_atom_type_description
_atom_type_scat_dispersion_real
_atom_type_scat_dispersion_imag
_atom_type_scat_source
C C 0.0033 0.0016 'International Tables Vol C Tables 4.2.6.8 and 6.1.1.4'
H H 0.0000 0.0000 'International Tables Vol C Tables 4.2.6.8 and 6.1.1.4'
N N 0.0061 0.0033 'International Tables Vol C Tables 4.2.6.8 and 6.1.1.4'
O O 0.0106 0.0060 'International Tables Vol C Tables 4.2.6.8 and 6.1.1.4'
S S 0.1246 0.1234 'International Tables Vol C Tables 4.2.6.8 and 6.1.1.4'
Cl Cl 0.1484 0.1585 'International Tables Vol C Tables 4.2.6.8 and 6.1.1.4'
Ti Ti 0.2776 0.4457 'International Tables Vol C Tables 4.2.6.8 and 6.1.1.4'

loop_
_geom_angle_atom_site_label_1
_geom_angle_atom_site_label_2
_geom_angle_atom_site_label_3
_geom_angle
Cl1 Ti1 S1 81.12(3)
Cl2 Ti1 S1 177.02(4)
Cl2 Ti1 Cl1 96.06(4)
Cl2 Ti1 Cl3 95.13(4)
Cl3 Ti1 S1 83.71(3)
Cl3 Ti1 Cl1 85.32(3)
O2 Ti1 S1 82.32(7)
O2 Ti1 Cl1 162.99(7)
O2 Ti1 Cl2 100.43(7)
O2 Ti1 Cl3 89.05(8)
O2 Ti1 O1 94.94(10)
O1 Ti1 S1 83.38(7)
O1 Ti1 Cl1 86.98(7)
O1 Ti1 Cl2 97.48(7)
O1 Ti1 Cl3 165.85(7)
C8 S1 Ti1 98.77(11)
C8 S1 C7 101.27(15)
C7 S1 Ti1 102.00(11)
C1 O2 Ti1 152.3(2)
C14 O1 Ti1 145.6(2)
C3 C2 C27 121.3(3)
C3 C2 C1 116.6(3)
C1 C2 C27 122.1(3)
C9 C10 C11 120.8(3)
C4 C5 C6 122.1(3)
C10 C9 C8 119.8(3)
C10 C9 C14 120.1(3)
C14 C9 C8 119.9(3)
C9 C8 S1 111.9(2)
C10 C11 C19 121.0(3)
C12 C11 C10 117.3(3)
C12 C11 C19 121.6(3)
C5 C6 C1 118.8(3)
C5 C6 C7 117.0(3)
C1 C6 C7 124.1(3)
C2 C27 C28 110.0(3)
C29 C27 C2 109.7(3)
C29 C27 C28 110.3(3)
C30 C27 C2 111.9(3)
C30 C27 C29 107.2(3)
C30 C27 C28 107.6(3)
C2 C3 C4 123.8(3)
C5 C4 C3 117.4(3)
C5 C4 C23 123.0(3)
C3 C4 C23 119.6(3)
O1 C14 C9 117.5(3)
O1 C14 C13 121.5(3)
C9 C14 C13 121.0(3)
O2 C1 C2 118.8(3)
O2 C1 C6 119.8(3)
C6 C1 C2 121.3(3)
C6 C7 S1 118.4(2)
C20 C19 C11 111.3(3)
C20 C19 C22 106.8(3)
C20 C19 C21 110.3(4)
C22 C19 C11 110.8(3)
C21 C19 C11 108.3(3)
C21 C19 C22 109.4(4)
C25 C23 C4 112.1(3)
C25 C23 C24 108.5(4)
C25 C23 C26 108.1(4)
C24 C23 C4 109.2(3)
C26 C23 C4 108.3(3)
C26 C23 C24 110.6(4)
C35 N1 C33 114.4(3)
C35 N1 C31 109.1(3)
C33 N1 C31 113.6(3)
N1 C35 C36 113.6(3)
C34 C33 N1 113.9(3)
C32 C31 N1 114.1(4)
C14 C13 C15 121.9(3)
C12 C13 C14 116.2(3)
C12 C13 C15 121.8(3)
C11 C12 C13 124.5(3)
C13 C15 C18 109.0(3)
C13 C15 C16 111.5(3)
C16 C15 C18 107.5(3)
C17 C15 C13 111.9(3)
C17 C15 C18 109.8(3)
C17 C15 C16 107.1(3)
Cl4 C37 Cl5 115.7(4)

loop_
_geom_bond_atom_site_label_1
_geom_bond_atom_site_label_2
_geom_bond_distance
Ti1 S1 2.5848(9)
Ti1 Cl1 2.4383(9)
Ti1 Cl2 2.3047(10)
Ti1 Cl3 2.3839(10)
Ti1 O2 1.816(2)
Ti1 O1 1.835(2)
S1 C8 1.818(3)
S1 C7 1.822(3)
O2 C1 1.351(4)
O1 C14 1.359(4)
C2 C27 1.540(4)
C2 C3 1.393(4)
C2 C1 1.411(4)
C10 C9 1.388(4)
C10 C11 1.399(4)
C5 C6 1.395(4)
C5 C4 1.381(5)
C29 C27 1.538(5)
C9 C8 1.503(4)
C9 C14 1.401(4)
C11 C19 1.542(4)
C11 C12 1.389(5)
C6 C1 1.402(4)
C6 C7 1.509(4)
C28 C27 1.540(5)
C27 C30 1.529(5)
C3 C4 1.397(5)
C4 C23 1.538(4)
C14 C13 1.408(4)
C19 C20 1.520(5)
C19 C22 1.528(6)
C19 C21 1.521(6)
C23 C25 1.521(5)
C23 C24 1.529(6)
C23 C26 1.526(6)
N1 C35 1.495(5)
N1 C33 1.501(5)
N1 C31 1.505(5)
C35 C36 1.496(6)
C33 C34 1.501(5)
C31 C32 1.480(7)
C13 C12 1.397(5)
C13 C15 1.535(4)
C15 C18 1.549(5)
C15 C16 1.538(5)
C15 C17 1.528(5)
Cl5 C37 1.752(7)
Cl4 C37 1.744(8)
